data_7712673
loop_
_publ_author_name
'Guo, Zhifang'
'Deacon, Glen B.'
'Junk, Peter Courtney'

_publ_section_title
;
 Never a dull moment with praseodymium metal
;
_journal_name_full 'Dalton Transactions'
_journal_paper_doi 10.1039/D3DT00534H
_journal_year 2023
_chemical_formula_moiety 'C60 H44 Bi2 N8, C4 H8 O2'
_chemical_formula_sum 'C64 H52 Bi2 N8 O2'
_chemical_formula_weight 1383.09
_space_group_crystal_system triclinic
_space_group_IT_number 2
_space_group_name_Hall '-P 1'
_space_group_name_H-M_alt 'P -1'
_atom_sites_solution_hydrogens geom
_audit_creation_date 2023-01-19
_audit_creation_method
;
Olex2 1.3
(compiled 2020.11.12 svn.r5f609507 for OlexSys, GUI svn.r6408)
;
_audit_update_record
;
2023-02-19 deposited with the CCDC.	2023-03-24 downloaded from the CCDC.
;
_cell_angle_alpha 117.21(3)
_cell_angle_beta 90.85(3)
_cell_angle_gamma 101.57(3)
_cell_formula_units_Z 1
_cell_length_a 9.7300(19)
_cell_length_b 12.096(2)
_cell_length_c 12.680(3)
_cell_measurement_reflns_used 792
_cell_measurement_temperature 100(2)
_cell_measurement_theta_max 29
_cell_measurement_theta_min 2
_cell_volume 1290.5(6)
_computing_cell_refinement 'XDS (Kabsch, 1993)'
_computing_data_collection 'BluIce (McPhillips, 2002)'
_computing_data_reduction 'XDS (Kabsch, 1993)'
_computing_molecular_graphics 'Olex2 1.3 (Dolomanov et al., 2009)'
_computing_publication_material 'Olex2 1.3 (Dolomanov et al., 2009)'
_computing_structure_refinement 'SHELXL 2018/3 (Sheldrick, 2015)'
_computing_structure_solution 'SHELXS-97 (Sheldrick, 1997)'
_diffrn_ambient_temperature 100.15
_diffrn_measured_fraction_theta_full 0.998
_diffrn_measured_fraction_theta_max 0.998
_diffrn_measurement_device_type 'Bruker APEX-II CCD'
_diffrn_measurement_method '\w scans'
_diffrn_radiation_monochromator graphite
_diffrn_radiation_type Synchrotron
_diffrn_radiation_wavelength 0.71073
_diffrn_reflns_av_R_equivalents 0.0771
_diffrn_reflns_av_unetI/netI 0.0404
_diffrn_reflns_Laue_measured_fraction_full 0.998
_diffrn_reflns_Laue_measured_fraction_max 0.998
_diffrn_reflns_limit_h_max 11
_diffrn_reflns_limit_h_min -11
_diffrn_reflns_limit_k_max 14
_diffrn_reflns_limit_k_min -14
_diffrn_reflns_limit_l_max 15
_diffrn_reflns_limit_l_min -15
_diffrn_reflns_number 23882
_diffrn_reflns_point_group_measured_fraction_full 0.998
_diffrn_reflns_point_group_measured_fraction_max 0.998
_diffrn_reflns_theta_full 25.000
_diffrn_reflns_theta_max 25.000
_diffrn_reflns_theta_min 1.820
_diffrn_source 'MX1 Beamline Australian Synchrotron'
_diffrn_standards_number 0
_exptl_absorpt_coefficient_mu 6.865
_exptl_absorpt_correction_T_max 0.918
_exptl_absorpt_correction_T_min 0.627
_exptl_absorpt_correction_type multi-scan
_exptl_absorpt_process_details 'XDS(Kabsch, 1993)'
_exptl_crystal_colour orange
_exptl_crystal_colour_primary orange
_exptl_crystal_density_diffrn 1.780
_exptl_crystal_density_method 'not measured'
_exptl_crystal_description block
_exptl_crystal_F_000 674
_exptl_crystal_size_max 0.1
_exptl_crystal_size_mid 0.1
_exptl_crystal_size_min 0.08
_refine_diff_density_max 2.071
_refine_diff_density_min -2.011
_refine_diff_density_rms 0.177
_refine_ls_extinction_method none
_refine_ls_goodness_of_fit_ref 1.080
_refine_ls_hydrogen_treatment constr
_refine_ls_matrix_type full
_refine_ls_number_parameters 363
_refine_ls_number_reflns 4548
_refine_ls_number_restraints 52
_refine_ls_restrained_S_all 1.094
_refine_ls_R_factor_all 0.0375
_refine_ls_R_factor_gt 0.0346
_refine_ls_shift/su_max 0.001
_refine_ls_shift/su_mean 0.000
_refine_ls_structure_factor_coef Fsqd
_refine_ls_weighting_details 'w=1/[\s^2^(Fo^2^)+(0.0557P)^2^+3.6203P] where P=(Fo^2^+2Fc^2^)/3'
_refine_ls_weighting_scheme calc
_refine_ls_wR_factor_gt 0.0894
_refine_ls_wR_factor_ref 0.0909
_reflns_Friedel_coverage 0.000
_reflns_number_gt 4271
_reflns_number_total 4548
_reflns_threshold_expression 'I > 2\s(I)'
_cod_data_source_file d3dt00534h2.cif
_cod_data_source_block 1
_cod_database_code 7712673
_shelx_shelxl_version_number 2018/3
_shelx_space_group_comment
;
The symmetry employed for this shelxl refinement is uniquely defined
by the following loop, which should always be used as a source of
symmetry information in preference to the above space-group names.
They are only intended as comments.
;
_shelx_estimated_absorpt_t_max 0.610
_shelx_estimated_absorpt_t_min 0.547
_olex2_refinement_description
;
1. Others
 Fixed Uiso: H5(0.033) H20(0.033) H8(0.029) H23(0.028) H16(0.036) H4(0.036)
 H26(0.036) H30(0.028) H1(0.034) H2(0.038) H19(0.037) H15(0.043) H27(0.038)
 H17(0.042) H18(0.041) H3(0.042) H28(0.036) H14(0.05) H29(0.035) H13(0.062)
 H13A(0.062) H11(0.075) H11A(0.075) H12(0.062) H31B(0.079) H31A(0.079)
 H31D(0.079) H31C(0.079) H32A(0.134) H32B(0.134) H32C(0.134) H32D(0.134)
 H12A(0.062)
 Fixed X: H5(0.184741) H20(0.91799) H8(0.137185) H23(0.933507) H16(0.508949)
 H4(0.147169) H26(0.719404) H30(1.087904) H1(0.20649) H2(0.181608)
 H19(0.877222) H15(0.091437) H27(0.83652) H17(0.469271) H18(0.655085)
 H3(0.148344) H28(1.076456) H14(0.109881) H29(1.201383) H13(0.300276)
 H13A(0.319155) H11(0.459091) H11A(0.477438) H12(0.511556) H31B(0.658008)
 H31A(0.561047) H31D(0.633721) H31C(0.476014) H32A(0.420735) H32B(0.584193)
 H32C(0.490044) H32D(0.592685) H12A(0.446608)
 Fixed Y: H5(0.496425) H20(0.825626) H8(0.531237) H23(0.772974) H16(0.677603)
 H4(0.476474) H26(0.874084) H30(0.876914) H1(0.876622) H2(0.858423)
 H19(0.733579) H15(0.482489) H27(0.885033) H17(0.587451) H18(0.61076)
 H3(0.656126) H28(0.888132) H14(0.383197) H29(0.883897) H13(0.461514)
 H13A(0.438729) H11(0.735463) H11A(0.712327) H12(0.57841) H31B(0.995186)
 H31A(0.883721) H31D(0.912156) H31C(0.926429) H32A(0.813685) H32B(0.816936)
 H32C(0.777094) H32D(0.888836) H12A(0.658421)
 Fixed Z: H5(0.483753) H20(0.697062) H8(0.303009) H23(0.452436) H16(0.550733)
 H4(0.657993) H26(0.194941) H30(0.350254) H1(0.672188) H2(0.848316)
 H19(0.823148) H15(0.093079) H27(0.039431) H17(0.679042) H18(0.81196)
 H3(0.838642) H28(0.037336) H14(-0.110412) H29(0.192368) H13(-0.184228) H13A(-
 0.179264) H11(0.146784) H11A(0.151063) H12(-0.043857) H31B(0.943447)
 H31A(0.827213) H31D(0.862997) H31C(0.853547) H32A(0.945706) H32B(0.972072)
 H32C(0.923634) H32D(1.040934) H12A(-0.058892)
;
_olex2_submission_special_instructions 'No special instructions were received'

loop_
_space_group_symop_operation_xyz
'x, y, z'
'-x, -y, -z'

loop_
_atom_site_label
_atom_site_type_symbol
_atom_site_fract_x
_atom_site_fract_y
_atom_site_fract_z
_atom_site_U_iso_or_equiv
_atom_site_adp_type
_atom_site_occupancy
_atom_site_site_symmetry_order
_atom_site_calc_flag
_atom_site_refinement_flags_posn
_atom_site_refinement_flags_adp
_atom_site_refinement_flags_occupancy
_atom_site_disorder_assembly
_atom_site_disorder_group
Bi1 Bi 0.47974(2) 0.98417(2) 0.60468(2) 0.01842(10) Uani 1 1 d . . . . .
N2 N 0.3421(5) 0.7928(5) 0.3489(4) 0.0202(10) Uani 1 1 d . . . . .
N1 N 0.3197(5) 0.8105(5) 0.4606(4) 0.0199(10) Uani 1 1 d . . . . .
N3 N 0.6518(5) 0.8696(5) 0.5022(5) 0.0211(10) Uani 1 1 d . . . . .
N4 N 0.6961(5) 0.8991(5) 0.4148(4) 0.0208(10) Uani 1 1 d . . . . .
C9 C 0.2678(6) 0.6726(6) 0.2731(5) 0.0228(13) Uani 1 1 d . . . . .
C21 C 0.7190(7) 0.7593(6) 0.6099(6) 0.0236(13) Uani 1 1 d . . . . .
C22 C 0.7454(6) 0.8125(6) 0.5258(5) 0.0222(12) Uani 1 1 d . . . . .
C5 C 0.1835(7) 0.5697(6) 0.5572(6) 0.0275(14) Uani 1 1 d . . . . .
H5 H 0.184741 0.496425 0.483753 0.033 Uiso 1 1 calc R U . . .
C24 C 0.8182(6) 0.8625(6) 0.3857(6) 0.0220(13) Uani 1 1 d . . . . .
C25 C 0.8911(7) 0.8745(6) 0.2883(5) 0.0222(13) Uani 1 1 d . . . . .
C10 C 0.2766(7) 0.6156(6) 0.1430(6) 0.0280(14) Uani 1 1 d . . . . .
C20 C 0.8266(7) 0.7762(6) 0.6920(6) 0.0277(14) Uani 1 1 d . . . . .
H20 H 0.917990 0.825626 0.697062 0.033 Uiso 1 1 calc R U . . .
C8 C 0.1977(6) 0.6143(6) 0.3354(6) 0.0245(13) Uani 1 1 d . . . . .
H8 H 0.137185 0.531237 0.303009 0.029 Uiso 1 1 calc R U . . .
C7 C 0.2343(6) 0.7025(6) 0.4546(6) 0.0231(13) Uani 1 1 d . . . . .
C23 C 0.8532(7) 0.8071(6) 0.4542(6) 0.0236(13) Uani 1 1 d . . . . .
H23 H 0.933507 0.772974 0.452436 0.028 Uiso 1 1 calc R U . . .
C16 C 0.5845(7) 0.6887(6) 0.6057(6) 0.0300(14) Uani 1 1 d . . . . .
H16 H 0.508949 0.677603 0.550733 0.036 Uiso 1 1 calc R U . . .
C4 C 0.1618(7) 0.5581(6) 0.6613(6) 0.0298(14) Uani 1 1 d . . . . .
H4 H 0.147169 0.476474 0.657993 0.036 Uiso 1 1 calc R U . . .
C26 C 0.8176(7) 0.8766(6) 0.1954(6) 0.0297(15) Uani 1 1 d . . . . .
H26 H 0.719404 0.874084 0.194941 0.036 Uiso 1 1 calc R U . . .
C30 C 1.0359(6) 0.8778(6) 0.2867(6) 0.0232(13) Uani 1 1 d . . . . .
H30 H 1.087904 0.876914 0.350254 0.028 Uiso 1 1 calc R U . . .
C1 C 0.1981(6) 0.7959(6) 0.6699(6) 0.0286(14) Uani 1 1 d . . . . .
H1 H 0.206490 0.876622 0.672188 0.034 Uiso 1 1 calc R U . . .
C6 C 0.2033(6) 0.6896(6) 0.5627(6) 0.0241(13) Uani 1 1 d . . . . .
C2 C 0.1806(7) 0.7850(7) 0.7744(6) 0.0315(15) Uani 1 1 d . . . . .
H2 H 0.181608 0.858423 0.848316 0.038 Uiso 1 1 calc R U . . .
C19 C 0.8023(7) 0.7214(7) 0.7672(6) 0.0310(14) Uani 1 1 d . . . . .
H19 H 0.877222 0.733579 0.823148 0.037 Uiso 1 1 calc R U . . .
C15 C 0.1722(8) 0.5125(7) 0.0640(7) 0.0355(16) Uani 1 1 d . . . . .
H15 H 0.091437 0.482489 0.093079 0.043 Uiso 1 1 calc R U . . .
C27 C 0.8873(8) 0.8826(7) 0.1026(6) 0.0315(15) Uani 1 1 d . . . . .
H27 H 0.836520 0.885033 0.039431 0.038 Uiso 1 1 calc R U . . .
C17 C 0.5610(7) 0.6348(7) 0.6818(7) 0.0353(16) Uani 1 1 d . . . . .
H17 H 0.469271 0.587451 0.679042 0.042 Uiso 1 1 calc R U . . .
C18 C 0.6707(8) 0.6497(7) 0.7616(6) 0.0345(16) Uani 1 1 d . . . . .
H18 H 0.655085 0.610760 0.811960 0.041 Uiso 1 1 calc R U . . .
C3 C 0.1616(7) 0.6647(7) 0.7684(7) 0.0346(16) Uani 1 1 d . . . . .
H3 H 0.148344 0.656126 0.838642 0.042 Uiso 1 1 calc R U . . .
C28 C 1.0297(7) 0.8849(6) 0.1014(6) 0.0300(14) Uani 1 1 d . . . . .
H28 H 1.076456 0.888132 0.037336 0.036 Uiso 1 1 calc R U . . .
C14 C 0.1840(9) 0.4524(7) -0.0572(7) 0.0416(18) Uani 1 1 d . . . . .
H14 H 0.109881 0.383197 -0.110412 0.050 Uiso 1 1 calc R U . . .
C29 C 1.1034(7) 0.8824(6) 0.1932(6) 0.0292(14) Uani 1 1 d . . . . .
H29 H 1.201383 0.883897 0.192368 0.035 Uiso 1 1 calc R U . . .
C13 C 0.2999(10) 0.4909(9) -0.1008(7) 0.052(2) Uani 1 1 d . . . . .
H13 H 0.300276 0.461514 -0.184228 0.062 Uiso 0.49(4) 1 calc R U P A 1
H13A H 0.319155 0.438729 -0.179264 0.062 Uiso 0.51(4) 1 calc R U P A 2
C11 C 0.3950(10) 0.6556(9) 0.0987(7) 0.063(3) Uani 1 1 d . . . . .
H11 H 0.459091 0.735463 0.146784 0.075 Uiso 0.49(4) 1 calc R U P A 1
H11A H 0.477438 0.712327 0.151063 0.075 Uiso 0.51(4) 1 calc R U P A 2
C12 C 0.419(4) 0.575(3) -0.020(3) 0.051(6) Uani 0.49(4) 1 d . U P A 1
H12 H 0.511556 0.578410 -0.043857 0.062 Uiso 0.49(4) 1 calc R U P A 1
C31 C 0.5590(11) 0.9472(10) 0.9110(10) 0.066(2) Uani 1 1 d D U . . .
H31B H 0.658008 0.995186 0.943447 0.079 Uiso 0.494(14) 1 calc R U P B 1
H31A H 0.561047 0.883721 0.827213 0.079 Uiso 0.494(14) 1 calc R U P B 1
H31D H 0.633721 0.912156 0.862997 0.079 Uiso 0.506(14) 1 calc R U P B 2
H31C H 0.476014 0.926429 0.853547 0.079 Uiso 0.506(14) 1 calc R U P B 2
C32 C 0.5164(17) 0.8702(14) 0.9785(13) 0.111(5) Uani 1 1 d . U . . .
H32A H 0.420735 0.813685 0.945706 0.134 Uiso 0.494(14) 1 calc R U P B 1
H32B H 0.584193 0.816936 0.972072 0.134 Uiso 0.494(14) 1 calc R U P B 1
H32C H 0.490044 0.777094 0.923634 0.134 Uiso 0.506(14) 1 calc R U P B 2
H32D H 0.592685 0.888836 1.040934 0.134 Uiso 0.506(14) 1 calc R U P B 2
O1 O 0.482(2) 1.041(2) 0.905(2) 0.107(4) Uani 0.494(14) 1 d . U P B 1
O1A O 0.607(2) 1.0809(19) 0.969(2) 0.108(4) Uani 0.506(14) 1 d . U P B 2
C12A C 0.391(4) 0.610(3) -0.027(3) 0.051(6) Uani 0.51(4) 1 d . U P A 2
H12A H 0.446608 0.658421 -0.058892 0.062 Uiso 0.51(4) 1 calc R U P A 2

loop_
_atom_site_aniso_label
_atom_site_aniso_U_11
_atom_site_aniso_U_22
_atom_site_aniso_U_33
_atom_site_aniso_U_23
_atom_site_aniso_U_13
_atom_site_aniso_U_12
Bi1 0.01866(14) 0.02086(14) 0.02080(14) 0.01275(10) 0.01189(9) 0.00710(9)
N2 0.021(2) 0.021(2) 0.021(2) 0.011(2) 0.010(2) 0.006(2)
N1 0.015(2) 0.021(2) 0.021(2) 0.008(2) 0.003(2) 0.0001(19)
N3 0.018(2) 0.025(3) 0.029(3) 0.016(2) 0.016(2) 0.014(2)
N4 0.024(3) 0.026(3) 0.020(2) 0.014(2) 0.012(2) 0.014(2)
C9 0.024(3) 0.025(3) 0.024(3) 0.014(3) 0.010(3) 0.010(2)
C21 0.029(3) 0.025(3) 0.026(3) 0.017(3) 0.015(3) 0.012(3)
C22 0.022(3) 0.024(3) 0.024(3) 0.014(3) 0.007(3) 0.007(2)
C5 0.022(3) 0.024(3) 0.038(4) 0.018(3) 0.008(3) 0.002(3)
C24 0.024(3) 0.018(3) 0.025(3) 0.010(3) 0.013(3) 0.006(2)
C25 0.028(3) 0.019(3) 0.025(3) 0.011(3) 0.018(3) 0.014(2)
C10 0.031(3) 0.027(3) 0.030(3) 0.016(3) 0.008(3) 0.009(3)
C20 0.027(3) 0.031(3) 0.028(3) 0.015(3) 0.008(3) 0.011(3)
C8 0.019(3) 0.022(3) 0.032(3) 0.013(3) 0.008(3) 0.003(2)
C7 0.020(3) 0.023(3) 0.031(3) 0.016(3) 0.011(3) 0.006(2)
C23 0.023(3) 0.024(3) 0.027(3) 0.012(3) 0.011(3) 0.010(2)
C16 0.028(3) 0.033(4) 0.037(4) 0.021(3) 0.009(3) 0.012(3)
C4 0.025(3) 0.031(3) 0.041(4) 0.024(3) 0.012(3) 0.004(3)
C26 0.033(4) 0.032(4) 0.032(4) 0.017(3) 0.021(3) 0.019(3)
C30 0.021(3) 0.024(3) 0.027(3) 0.013(3) 0.009(3) 0.006(2)
C1 0.020(3) 0.032(3) 0.045(4) 0.024(3) 0.017(3) 0.011(3)
C6 0.020(3) 0.025(3) 0.029(3) 0.015(3) 0.010(3) 0.003(2)
C2 0.031(3) 0.037(4) 0.030(3) 0.017(3) 0.016(3) 0.011(3)
C19 0.034(4) 0.036(4) 0.030(3) 0.017(3) 0.009(3) 0.017(3)
C15 0.032(4) 0.030(4) 0.037(4) 0.010(3) 0.004(3) 0.007(3)
C27 0.043(4) 0.034(4) 0.027(3) 0.018(3) 0.017(3) 0.018(3)
C17 0.031(4) 0.043(4) 0.047(4) 0.030(4) 0.018(3) 0.014(3)
C18 0.041(4) 0.045(4) 0.039(4) 0.032(4) 0.024(3) 0.024(3)
C3 0.029(4) 0.043(4) 0.041(4) 0.028(4) 0.014(3) 0.006(3)
C28 0.032(3) 0.034(4) 0.030(3) 0.018(3) 0.018(3) 0.011(3)
C14 0.050(5) 0.036(4) 0.033(4) 0.007(3) 0.000(3) 0.019(3)
C29 0.022(3) 0.028(3) 0.037(4) 0.014(3) 0.016(3) 0.007(3)
C13 0.069(6) 0.055(5) 0.024(4) 0.011(4) 0.007(4) 0.016(4)
C11 0.062(6) 0.062(6) 0.031(4) 0.008(4) 0.022(4) -0.020(5)
C12 0.074(13) 0.050(14) 0.038(6) 0.027(9) 0.030(8) 0.015(9)
C31 0.056(5) 0.065(5) 0.068(5) 0.023(4) 0.024(4) 0.014(4)
C32 0.108(8) 0.145(9) 0.086(7) 0.067(7) 0.023(6) 0.006(6)
O1 0.100(6) 0.091(5) 0.116(7) 0.032(5) 0.017(5) 0.029(5)
O1A 0.100(6) 0.091(5) 0.115(7) 0.032(5) 0.017(5) 0.028(5)
C12A 0.074(13) 0.050(14) 0.038(6) 0.027(9) 0.030(8) 0.015(9)

loop_
_atom_type_symbol
_atom_type_description
_atom_type_scat_dispersion_real
_atom_type_scat_dispersion_imag
_atom_type_scat_source
C C 0.0033 0.0016 'International Tables Vol C Tables 4.2.6.8 and 6.1.1.4'
H H 0.0000 0.0000 'International Tables Vol C Tables 4.2.6.8 and 6.1.1.4'
Bi Bi -4.1077 10.2566 'International Tables Vol C Tables 4.2.6.8 and 6.1.1.4'
N N 0.0061 0.0033 'International Tables Vol C Tables 4.2.6.8 and 6.1.1.4'
O O 0.0106 0.0060 'International Tables Vol C Tables 4.2.6.8 and 6.1.1.4'

loop_
_geom_angle_atom_site_label_1
_geom_angle_atom_site_label_2
_geom_angle_atom_site_label_3
_geom_angle
_geom_angle_site_symmetry_1
_geom_angle_site_symmetry_3
_geom_angle_publ_flag
N2 Bi1 Bi1 66.86(11) 2_676 2_676 ?
N1 Bi1 Bi1 77.41(12) . 2_676 ?
N1 Bi1 N2 143.71(16) . 2_676 ?
N1 Bi1 N3 84.17(18) . . ?
N1 Bi1 N4 82.39(18) . 2_676 ?
N3 Bi1 Bi1 71.58(12) . 2_676 ?
N3 Bi1 N2 90.27(16) . 2_676 ?
N3 Bi1 N4 142.99(16) . 2_676 ?
N4 Bi1 Bi1 71.89(11) 2_676 2_676 ?
N4 Bi1 N2 80.79(16) 2_676 2_676 ?
N1 N2 Bi1 102.0(3) . 2_676 ?
C9 N2 Bi1 152.2(4) . 2_676 ?
C9 N2 N1 105.7(5) . . ?
N2 N1 Bi1 111.7(3) . . ?
N2 N1 C7 110.2(5) . . ?
C7 N1 Bi1 135.2(4) . . ?
N4 N3 Bi1 111.8(3) . . ?
C22 N3 Bi1 136.8(4) . . ?
C22 N3 N4 108.3(4) . . ?
N3 N4 Bi1 103.1(3) . 2_676 ?
C24 N4 Bi1 148.3(4) . 2_676 ?
C24 N4 N3 108.2(5) . . ?
N2 C9 C10 121.1(5) . . ?
N2 C9 C8 110.9(5) . . ?
C8 C9 C10 127.8(6) . . ?
C20 C21 C22 121.0(6) . . ?
C20 C21 C16 118.9(6) . . ?
C16 C21 C22 120.1(6) . . ?
N3 C22 C21 120.8(5) . . ?
N3 C22 C23 109.1(5) . . ?
C23 C22 C21 129.9(6) . . ?
C4 C5 H5 120.3 . . ?
C6 C5 H5 120.3 . . ?
C6 C5 C4 119.3(6) . . ?
N4 C24 C25 122.2(6) . . ?
N4 C24 C23 109.3(5) . . ?
C23 C24 C25 128.4(6) . . ?
C26 C25 C24 121.2(6) . . ?
C26 C25 C30 118.9(6) . . ?
C30 C25 C24 119.9(6) . . ?
C15 C10 C9 120.2(6) . . ?
C15 C10 C11 118.5(7) . . ?
C11 C10 C9 121.1(6) . . ?
C21 C20 H20 119.7 . . ?
C21 C20 C19 120.5(6) . . ?
C19 C20 H20 119.7 . . ?
C9 C8 H8 127.3 . . ?
C7 C8 C9 105.4(5) . . ?
C7 C8 H8 127.3 . . ?
N1 C7 C8 107.7(5) . . ?
N1 C7 C6 122.1(6) . . ?
C8 C7 C6 130.0(6) . . ?
C22 C23 C24 105.1(5) . . ?
C22 C23 H23 127.4 . . ?
C24 C23 H23 127.4 . . ?
C21 C16 H16 120.0 . . ?
C17 C16 C21 120.1(7) . . ?
C17 C16 H16 120.0 . . ?
C5 C4 H4 119.8 . . ?
C3 C4 C5 120.4(6) . . ?
C3 C4 H4 119.8 . . ?
C25 C26 H26 120.0 . . ?
C25 C26 C27 120.1(6) . . ?
C27 C26 H26 120.0 . . ?
C25 C30 H30 119.8 . . ?
C29 C30 C25 120.3(6) . . ?
C29 C30 H30 119.8 . . ?
C6 C1 H1 119.7 . . ?
C6 C1 C2 120.5(6) . . ?
C2 C1 H1 119.7 . . ?
C5 C6 C7 119.1(6) . . ?
C1 C6 C5 120.1(6) . . ?
C1 C6 C7 120.8(6) . . ?
C1 C2 H2 120.5 . . ?
C3 C2 C1 119.1(7) . . ?
C3 C2 H2 120.5 . . ?
C20 C19 H19 119.7 . . ?
C18 C19 C20 120.6(7) . . ?
C18 C19 H19 119.7 . . ?
C10 C15 H15 119.6 . . ?
C10 C15 C14 120.8(7) . . ?
C14 C15 H15 119.6 . . ?
C26 C27 H27 119.7 . . ?
C28 C27 C26 120.5(7) . . ?
C28 C27 H27 119.7 . . ?
C16 C17 H17 119.8 . . ?
C18 C17 C16 120.4(6) . . ?
C18 C17 H17 119.8 . . ?
C19 C18 C17 119.4(6) . . ?
C19 C18 H18 120.3 . . ?
C17 C18 H18 120.3 . . ?
C4 C3 C2 120.5(7) . . ?
C4 C3 H3 119.7 . . ?
C2 C3 H3 119.7 . . ?
C27 C28 H28 120.1 . . ?
C29 C28 C27 119.8(6) . . ?
C29 C28 H28 120.1 . . ?
C15 C14 H14 119.6 . . ?
C13 C14 C15 120.8(8) . . ?
C13 C14 H14 119.6 . . ?
C30 C29 H29 119.8 . . ?
C28 C29 C30 120.4(6) . . ?
C28 C29 H29 119.8 . . ?
C14 C13 H13 120.6 . . ?
C14 C13 H13A 121.0 . . ?
C14 C13 C12 118.7(15) . . ?
C14 C13 C12A 118.1(15) . . ?
C12 C13 H13 120.6 . . ?
C12A C13 H13A 121.0 . . ?
C10 C11 H11 120.5 . . ?
C10 C11 H11A 120.7 . . ?
C10 C11 C12 119.1(16) . . ?
C10 C11 C12A 118.7(16) . . ?
C12 C11 H11 120.5 . . ?
C12A C11 H11A 120.7 . . ?
C13 C12 C11 117(3) . . ?
C13 C12 H12 121.7 . . ?
C11 C12 H12 121.7 . . ?
H31B C31 H31A 106.3 . . ?
H31D C31 H31C 106.5 . . ?
C32 C31 H31B 106.1 . . ?
C32 C31 H31A 106.1 . . ?
C32 C31 H31D 106.6 . . ?
C32 C31 H31C 106.6 . . ?
O1 C31 H31B 106.1 . . ?
O1 C31 H31A 106.1 . . ?
O1 C31 C32 124.8(13) . . ?
O1A C31 H31D 106.6 . . ?
O1A C31 H31C 106.6 . . ?
O1A C31 C32 123.0(14) . . ?
C31 C32 H32A 110.6 . . ?
C31 C32 H32B 110.6 . . ?
C31 C32 H32C 111.7 . . ?
C31 C32 H32D 111.7 . . ?
H32A C32 H32B 108.7 . . ?
H32C C32 H32D 109.4 . . ?
O1 C32 C31 105.7(15) 2_677 . ?
O1 C32 H32A 110.6 2_677 . ?
O1 C32 H32B 110.6 2_677 . ?
O1 C32 O1A 55.4(12) 2_677 2_677 ?
O1A C32 C31 100.5(14) 2_677 . ?
O1A C32 H32C 111.7 2_677 . ?
O1A C32 H32D 111.7 2_677 . ?
C32 O1 C31 105.1(17) 2_677 . ?
C31 O1A C32 104.8(15) . 2_677 ?
C13 C12A C11 117(2) . . ?
C13 C12A H12A 121.4 . . ?
C11 C12A H12A 121.4 . . ?

loop_
_geom_bond_atom_site_label_1
_geom_bond_atom_site_label_2
_geom_bond_distance
_geom_bond_site_symmetry_2
_geom_bond_publ_flag
Bi1 Bi1 2.8722(7) 2_676 ?
Bi1 N2 2.696(5) 2_676 ?
Bi1 N1 2.296(5) . ?
Bi1 N3 2.400(5) . ?
Bi1 N4 2.501(5) 2_676 ?
N2 N1 1.360(7) . ?
N2 C9 1.356(8) . ?
N1 C7 1.369(8) . ?
N3 N4 1.362(7) . ?
N3 C22 1.352(8) . ?
N4 C24 1.349(8) . ?
C9 C10 1.480(9) . ?
C9 C8 1.386(9) . ?
C21 C22 1.478(8) . ?
C21 C20 1.383(9) . ?
C21 C16 1.398(9) . ?
C22 C23 1.390(9) . ?
C5 H5 0.9500 . ?
C5 C4 1.404(10) . ?
C5 C6 1.393(9) . ?
C24 C25 1.482(8) . ?
C24 C23 1.391(9) . ?
C25 C26 1.383(10) . ?
C25 C30 1.402(9) . ?
C10 C15 1.382(10) . ?
C10 C11 1.386(10) . ?
C20 H20 0.9500 . ?
C20 C19 1.387(10) . ?
C8 H8 0.9500 . ?
C8 C7 1.380(9) . ?
C7 C6 1.479(9) . ?
C23 H23 0.9500 . ?
C16 H16 0.9500 . ?
C16 C17 1.389(10) . ?
C4 H4 0.9500 . ?
C4 C3 1.382(10) . ?
C26 H26 0.9500 . ?
C26 C27 1.389(9) . ?
C30 H30 0.9500 . ?
C30 C29 1.382(9) . ?
C1 H1 0.9500 . ?
C1 C6 1.390(9) . ?
C1 C2 1.400(10) . ?
C2 H2 0.9500 . ?
C2 C3 1.395(10) . ?
C19 H19 0.9500 . ?
C19 C18 1.376(10) . ?
C15 H15 0.9500 . ?
C15 C14 1.385(11) . ?
C27 H27 0.9500 . ?
C27 C28 1.380(10) . ?
C17 H17 0.9500 . ?
C17 C18 1.385(11) . ?
C18 H18 0.9500 . ?
C3 H3 0.9500 . ?
C28 H28 0.9500 . ?
C28 C29 1.373(10) . ?
C14 H14 0.9500 . ?
C14 C13 1.356(12) . ?
C29 H29 0.9500 . ?
C13 H13 0.9500 . ?
C13 H13A 0.9500 . ?
C13 C12 1.40(4) . ?
C13 C12A 1.40(4) . ?
C11 H11 0.9500 . ?
C11 H11A 0.9500 . ?
C11 C12 1.43(4) . ?
C11 C12A 1.42(4) . ?
C12 H12 0.9500 . ?
C31 H31B 0.9900 . ?
C31 H31A 0.9900 . ?
C31 H31D 0.9900 . ?
C31 H31C 0.9900 . ?
C31 C32 1.535(17) . ?
C31 O1 1.51(2) . ?
C31 O1A 1.41(2) . ?
C32 H32A 0.9900 . ?
C32 H32B 0.9900 . ?
C32 H32C 0.9900 . ?
C32 H32D 0.9900 . ?
C32 O1 1.37(2) 2_677 ?
C32 O1A 1.48(2) 2_677 ?
C12A H12A 0.9500 . ?

loop_
_geom_torsion_atom_site_label_1
_geom_torsion_atom_site_label_2
_geom_torsion_atom_site_label_3
_geom_torsion_atom_site_label_4
_geom_torsion
_geom_torsion_site_symmetry_1
_geom_torsion_site_symmetry_2
_geom_torsion_site_symmetry_3
_geom_torsion_site_symmetry_4
_geom_torsion_publ_flag
Bi1 N2 N1 Bi1 -13.6(4) 2_676 . . . ?
Bi1 N2 N1 C7 -177.5(4) 2_676 . . . ?
Bi1 N2 C9 C10 1.5(12) 2_676 . . . ?
Bi1 N2 C9 C8 176.9(6) 2_676 . . . ?
Bi1 N1 C7 C8 -160.3(4) . . . . ?
Bi1 N1 C7 C6 15.4(9) . . . . ?
Bi1 N3 N4 Bi1 -12.7(4) . . . 2_676 ?
Bi1 N3 N4 C24 162.4(4) . . . . ?
Bi1 N3 C22 C21 28.0(9) . . . . ?
Bi1 N3 C22 C23 -156.2(5) . . . . ?
Bi1 N4 C24 C25 -12.4(12) 2_676 . . . ?
Bi1 N4 C24 C23 171.6(6) 2_676 . . . ?
N2 N1 C7 C8 -1.8(7) . . . . ?
N2 N1 C7 C6 173.9(5) . . . . ?
N2 C9 C10 C15 -160.4(6) . . . . ?
N2 C9 C10 C11 25.9(10) . . . . ?
N2 C9 C8 C7 -1.5(7) . . . . ?
N1 N2 C9 C10 -174.9(5) . . . . ?
N1 N2 C9 C8 0.4(7) . . . . ?
N1 C7 C6 C5 -146.8(6) . . . . ?
N1 C7 C6 C1 31.2(9) . . . . ?
N3 N4 C24 C25 176.6(5) . . . . ?
N3 N4 C24 C23 0.6(7) . . . . ?
N3 C22 C23 C24 -0.7(7) . . . . ?
N4 N3 C22 C21 -174.7(5) . . . . ?
N4 N3 C22 C23 1.1(7) . . . . ?
N4 C24 C25 C26 -24.8(9) . . . . ?
N4 C24 C25 C30 158.2(6) . . . . ?
N4 C24 C23 C22 0.1(7) . . . . ?
C9 N2 N1 Bi1 164.7(4) . . . . ?
C9 N2 N1 C7 0.8(6) . . . . ?
C9 C10 C15 C14 -175.3(6) . . . . ?
C9 C10 C11 C12 161.1(19) . . . . ?
C9 C10 C11 C12A -171.8(18) . . . . ?
C9 C8 C7 N1 1.9(7) . . . . ?
C9 C8 C7 C6 -173.3(6) . . . . ?
C21 C22 C23 C24 174.6(6) . . . . ?
C21 C20 C19 C18 -0.2(10) . . . . ?
C21 C16 C17 C18 -0.5(11) . . . . ?
C22 N3 N4 Bi1 -176.2(4) . . . 2_676 ?
C22 N3 N4 C24 -1.1(7) . . . . ?
C22 C21 C20 C19 -177.3(6) . . . . ?
C22 C21 C16 C17 177.6(6) . . . . ?
C5 C4 C3 C2 1.1(10) . . . . ?
C24 C25 C26 C27 -177.3(6) . . . . ?
C24 C25 C30 C29 176.7(6) . . . . ?
C25 C24 C23 C22 -175.6(6) . . . . ?
C25 C26 C27 C28 0.7(10) . . . . ?
C25 C30 C29 C28 0.6(10) . . . . ?
C10 C9 C8 C7 173.5(6) . . . . ?
C10 C15 C14 C13 1.8(12) . . . . ?
C10 C11 C12 C13 26(3) . . . . ?
C10 C11 C12A C13 -27(3) . . . . ?
C20 C21 C22 N3 -137.9(6) . . . . ?
C20 C21 C22 C23 47.2(10) . . . . ?
C20 C21 C16 C17 -1.2(10) . . . . ?
C20 C19 C18 C17 -1.5(10) . . . . ?
C8 C9 C10 C15 25.0(10) . . . . ?
C8 C9 C10 C11 -148.6(9) . . . . ?
C8 C7 C6 C5 27.8(10) . . . . ?
C8 C7 C6 C1 -154.2(7) . . . . ?
C23 C24 C25 C26 150.4(7) . . . . ?
C23 C24 C25 C30 -26.7(10) . . . . ?
C16 C21 C22 N3 43.3(9) . . . . ?
C16 C21 C22 C23 -131.5(7) . . . . ?
C16 C21 C20 C19 1.5(10) . . . . ?
C16 C17 C18 C19 1.8(11) . . . . ?
C4 C5 C6 C7 176.5(6) . . . . ?
C4 C5 C6 C1 -1.5(9) . . . . ?
C26 C25 C30 C29 -0.4(9) . . . . ?
C26 C27 C28 C29 -0.6(10) . . . . ?
C30 C25 C26 C27 -0.2(10) . . . . ?
C1 C2 C3 C4 0.8(10) . . . . ?
C6 C5 C4 C3 -0.7(10) . . . . ?
C6 C1 C2 C3 -3.1(10) . . . . ?
C2 C1 C6 C5 3.4(10) . . . . ?
C2 C1 C6 C7 -174.6(6) . . . . ?
C15 C10 C11 C12 -13(2) . . . . ?
C15 C10 C11 C12A 14(2) . . . . ?
C15 C14 C13 C12 12(2) . . . . ?
C15 C14 C13 C12A -15(2) . . . . ?
C27 C28 C29 C30 -0.1(10) . . . . ?
C14 C13 C12 C11 -26(3) . . . . ?
C14 C13 C12A C11 27(3) . . . . ?
C11 C10 C15 C14 -1.5(12) . . . . ?
C32 C31 O1 C32 58(2) . . . 2_677 ?
C32 C31 O1A C32 -67(2) . . . 2_677 ?
O1 C31 C32 O1 -58(2) . . . 2_677 ?
O1A C31 C32 O1A 65(2) . . . 2_677 ?
